data_7156496
loop_
_publ_author_name
'Lai, Qi'
'Liu, Qing'
'He, Ying'
'Zhao, Kai'
'Wei, Chiyu'
'Wojtas, Lukasz'
'Shi, Xiaodong'
'Song, Zhiguang'

_publ_section_title
;
 Triazole-imidazole (TA-IM) derivatives as ultrafast fluorescent probes
 for selective Ag<sup>+</sup> detection.
;
_journal_issue 42
_journal_name_full 'Organic &amp; biomolecular chemistry'
_journal_page_first 7801
_journal_page_last 7805
_journal_paper_doi 10.1039/c8ob02482k
_journal_volume 16
_journal_year 2018
_chemical_absolute_configuration ad
_chemical_formula_moiety 'C21 H15 N5'
_chemical_formula_sum 'C21 H15 N5'
_chemical_formula_weight 337.38
_space_group_crystal_system monoclinic
_space_group_IT_number 9
_space_group_name_Hall 'C -2yc'
_space_group_name_H-M_alt 'C 1 c 1'
_symmetry_space_group_name_Hall 'C -2yc'
_symmetry_space_group_name_H-M 'C 1 c 1'
_atom_sites_solution_hydrogens mixed
_audit_creation_date 2018-03-19
_audit_creation_method
;
Olex2 1.2
(compiled 2017.08.10 svn.r3458 for OlexSys, GUI svn.r5381)
;
_audit_update_record
;
2018-04-05 deposited with the CCDC.
2018-10-08 downloaded from the CCDC.
;
_cell_angle_alpha 90
_cell_angle_beta 113.6909(6)
_cell_angle_gamma 90
_cell_formula_units_Z 4
_cell_length_a 8.3507(2)
_cell_length_b 22.0757(6)
_cell_length_c 10.0712(3)
_cell_measurement_reflns_used 9991
_cell_measurement_temperature 100(2)
_cell_measurement_theta_max 77.16
_cell_measurement_theta_min 4.01
_cell_volume 1700.14(8)
_computing_cell_refinement 'SAINT V8.38A (?, 2016)'
_computing_data_reduction 'SAINT V8.38A (?, 2016)'
_computing_molecular_graphics 'Olex2 (Dolomanov et al., 2009)'
_computing_publication_material 'Olex2 (Dolomanov et al., 2009)'
_computing_structure_refinement 'XL (Sheldrick, 2008)'
_diffrn_ambient_temperature 100.0
_diffrn_measured_fraction_theta_full 0.996
_diffrn_measured_fraction_theta_max 0.980
_diffrn_measurement_device_type 'Bruker D8 Venture PHOTON 100 CMOS'
_diffrn_measurement_method 'omega scans'
_diffrn_radiation_monochromator mirrors
_diffrn_radiation_type CuK\a
_diffrn_radiation_wavelength 1.54178
_diffrn_reflns_av_R_equivalents 0.0211
_diffrn_reflns_av_unetI/netI 0.0187
_diffrn_reflns_Laue_measured_fraction_full 0.996
_diffrn_reflns_Laue_measured_fraction_max 0.980
_diffrn_reflns_limit_h_max 10
_diffrn_reflns_limit_h_min -10
_diffrn_reflns_limit_k_max 27
_diffrn_reflns_limit_k_min -27
_diffrn_reflns_limit_l_max 11
_diffrn_reflns_limit_l_min -10
_diffrn_reflns_number 13378
_diffrn_reflns_point_group_measured_fraction_full 0.900
_diffrn_reflns_point_group_measured_fraction_max 0.875
_diffrn_reflns_theta_full 67.679
_diffrn_reflns_theta_max 77.155
_diffrn_reflns_theta_min 4.005
_diffrn_source 'INCOATEC Imus micro-focus source'
_diffrn_standards_number 0
_exptl_absorpt_coefficient_mu 0.650
_exptl_absorpt_correction_T_max 1.0000
_exptl_absorpt_correction_T_min 0.9244
_exptl_absorpt_correction_type multi-scan
_exptl_absorpt_process_details
;
SADABS-2016/2 (Bruker,2016/2) was used for absorption correction.
wR2(int) was 0.1356 before and 0.0377 after correction.
The Ratio of minimum to maximum transmission is 0.9244.
The \l/2 correction factor is Not present.
;
_exptl_crystal_colour colorless
_exptl_crystal_density_diffrn 1.318
_exptl_crystal_description block
_exptl_crystal_F_000 704
_exptl_crystal_size_max 0.28
_exptl_crystal_size_mid 0.15
_exptl_crystal_size_min 0.07
_refine_diff_density_max 0.146
_refine_diff_density_min -0.172
_refine_diff_density_rms 0.034
_refine_ls_abs_structure_details
;
 Flack x determined using 1338 quotients [(I+)-(I-)]/[(I+)+(I-)]
 (Parsons, Flack and Wagner, Acta Cryst. B69 (2013) 249-259).
;
_refine_ls_abs_structure_Flack 0.12(9)
_refine_ls_extinction_coef 0.0033(3)
_refine_ls_extinction_expression Fc^*^=kFc[1+0.001xFc^2^\l^3^/sin(2\q)]^-1/4^
_refine_ls_extinction_method 'SHELXL-2017/1 (Sheldrick 2017)'
_refine_ls_goodness_of_fit_ref 1.055
_refine_ls_hydrogen_treatment mixed
_refine_ls_matrix_type full
_refine_ls_number_parameters 240
_refine_ls_number_reflns 3147
_refine_ls_number_restraints 2
_refine_ls_restrained_S_all 1.055
_refine_ls_R_factor_all 0.0246
_refine_ls_R_factor_gt 0.0242
_refine_ls_shift/su_max 0.000
_refine_ls_shift/su_mean 0.000
_refine_ls_structure_factor_coef Fsqd
_refine_ls_weighting_details 'w=1/[\s^2^(Fo^2^)+(0.0361P)^2^+0.4892P] where P=(Fo^2^+2Fc^2^)/3'
_refine_ls_weighting_scheme calc
_refine_ls_wR_factor_gt 0.0610
_refine_ls_wR_factor_ref 0.0612
_reflns_Friedel_coverage 0.779
_reflns_Friedel_fraction_full 0.803
_reflns_Friedel_fraction_max 0.769
_reflns_number_gt 3116
_reflns_number_total 3147
_reflns_threshold_expression 'I > 2\s(I)'
_cod_data_source_file c8ob02482k2.cif
_cod_data_source_block ql_taim_e
_cod_depositor_comments 'Adding full bibliography for 7156492--7156496.cif.'
_cod_database_code 7156496
_shelx_shelxl_version_number 2017/1
_shelx_space_group_comment
;
The symmetry employed for this shelxl refinement is uniquely defined
by the following loop, which should always be used as a source of
symmetry information in preference to the above space-group names.
They are only intended as comments.
;
_shelx_estimated_absorpt_t_max 0.956
_shelx_estimated_absorpt_t_min 0.839
_olex2_refinement_description
;
1. Fixed Uiso
 At 1.2 times of:
  All C(H) groups
2.a Aromatic/amide H refined with riding coordinates:
 C1(H1), C2(H2), C3(H3), C4(H4), C5(H5), C13(H13), C14(H14), C15(H15),
 C16(H16), C17(H17), C23(H23), C24(H24), C25(H25), C26(H26)
;
_olex2_submission_special_instructions 'No special instructions were received'

loop_
_space_group_symop_operation_xyz
'x, y, z'
'x, -y, z+1/2'
'x+1/2, y+1/2, z'
'x+1/2, -y+1/2, z+1/2'

loop_
_atom_site_label
_atom_site_type_symbol
_atom_site_fract_x
_atom_site_fract_y
_atom_site_fract_z
_atom_site_U_iso_or_equiv
_atom_site_adp_type
_atom_site_occupancy
_atom_site_site_symmetry_order
_atom_site_calc_flag
_atom_site_refinement_flags_posn
C1 C 0.7234(2) 0.25067(7) 0.65958(19) 0.0196(3) Uani 1 1 d .
H1 H 0.762814 0.243639 0.584598 0.024 Uiso 1 1 calc R
C2 C 0.7549(2) 0.20862(7) 0.7698(2) 0.0233(4) Uani 1 1 d .
H2 H 0.817824 0.172645 0.770837 0.028 Uiso 1 1 calc R
C3 C 0.6956(2) 0.21852(8) 0.8781(2) 0.0260(4) Uani 1 1 d .
H3 H 0.717943 0.189509 0.953067 0.031 Uiso 1 1 calc R
C4 C 0.6035(2) 0.27093(9) 0.8766(2) 0.0287(4) Uani 1 1 d .
H4 H 0.561565 0.277412 0.950258 0.034 Uiso 1 1 calc R
C5 C 0.5720(2) 0.31404(8) 0.7687(2) 0.0244(4) Uani 1 1 d .
H5 H 0.509978 0.350163 0.768348 0.029 Uiso 1 1 calc R
C6 C 0.6329(2) 0.30327(7) 0.66144(19) 0.0182(3) Uani 1 1 d .
N7 N 0.60571(16) 0.34833(6) 0.55248(15) 0.0163(3) Uani 1 1 d .
N8 N 0.50356(17) 0.39616(6) 0.53860(15) 0.0165(3) Uani 1 1 d .
C9 C 0.52129(19) 0.42853(7) 0.43313(17) 0.0151(3) Uani 1 1 d .
C10 C 0.6400(2) 0.39850(7) 0.38694(18) 0.0161(3) Uani 1 1 d .
N11 N 0.68961(17) 0.34719(6) 0.46409(15) 0.0173(3) Uani 1 1 d .
C12 C 0.7221(2) 0.41659(7) 0.28818(18) 0.0175(3) Uani 1 1 d .
C13 C 0.7598(2) 0.47755(7) 0.27535(19) 0.0194(3) Uani 1 1 d .
H13 H 0.721067 0.507900 0.322486 0.023 Uiso 1 1 calc R
C14 C 0.8536(2) 0.49391(8) 0.1942(2) 0.0234(4) Uani 1 1 d .
H14 H 0.880350 0.535295 0.187079 0.028 Uiso 1 1 calc R
C15 C 0.9082(2) 0.44973(9) 0.1233(2) 0.0270(4) Uani 1 1 d .
H15 H 0.973180 0.460867 0.068353 0.032 Uiso 1 1 calc R
C16 C 0.8681(2) 0.38939(9) 0.1329(2) 0.0293(4) Uani 1 1 d .
H16 H 0.903264 0.359359 0.082562 0.035 Uiso 1 1 calc R
C17 C 0.7763(2) 0.37265(8) 0.2160(2) 0.0250(4) Uani 1 1 d .
H17 H 0.750628 0.331177 0.223375 0.030 Uiso 1 1 calc R
C18 C 0.41997(19) 0.48429(7) 0.38492(18) 0.0145(3) Uani 1 1 d .
N19 N 0.36369(17) 0.50708(6) 0.25264(15) 0.0158(3) Uani 1 1 d .
C20 C 0.2679(2) 0.55801(7) 0.25763(18) 0.0152(3) Uani 1 1 d .
C21 C 0.27190(19) 0.56463(7) 0.39736(18) 0.0165(3) Uani 1 1 d .
N22 N 0.36904(17) 0.51646(6) 0.47627(15) 0.0157(3) Uani 1 1 d .
H22 H 0.387(3) 0.5072(11) 0.567(3) 0.032(6) Uiso 1 1 d .
C23 C 0.1895(2) 0.61235(7) 0.4353(2) 0.0210(3) Uani 1 1 d .
H23 H 0.194486 0.616559 0.530797 0.025 Uiso 1 1 calc R
C24 C 0.0998(2) 0.65338(8) 0.3265(2) 0.0237(4) Uani 1 1 d .
H24 H 0.042895 0.686876 0.347991 0.028 Uiso 1 1 calc R
C25 C 0.0914(2) 0.64648(7) 0.1854(2) 0.0220(4) Uani 1 1 d .
H25 H 0.027897 0.675315 0.113462 0.026 Uiso 1 1 calc R
C26 C 0.1728(2) 0.59897(7) 0.14775(19) 0.0188(3) Uani 1 1 d .
H26 H 0.164656 0.594270 0.051474 0.023 Uiso 1 1 calc R

loop_
_atom_site_aniso_label
_atom_site_aniso_U_11
_atom_site_aniso_U_22
_atom_site_aniso_U_33
_atom_site_aniso_U_23
_atom_site_aniso_U_13
_atom_site_aniso_U_12
C1 0.0214(7) 0.0166(7) 0.0207(9) 0.0002(6) 0.0083(7) -0.0007(6)
C2 0.0242(8) 0.0168(7) 0.0260(9) 0.0039(7) 0.0072(7) 0.0021(6)
C3 0.0291(9) 0.0225(9) 0.0246(10) 0.0102(7) 0.0092(7) 0.0010(7)
C4 0.0352(10) 0.0299(9) 0.0256(10) 0.0077(8) 0.0171(8) 0.0059(7)
C5 0.0289(8) 0.0220(8) 0.0250(10) 0.0070(7) 0.0135(7) 0.0078(7)
C6 0.0180(7) 0.0174(7) 0.0177(8) 0.0035(6) 0.0054(6) -0.0005(5)
N7 0.0172(6) 0.0150(6) 0.0173(7) 0.0021(5) 0.0075(5) 0.0024(5)
N8 0.0186(6) 0.0139(6) 0.0162(7) 0.0018(5) 0.0063(5) 0.0009(5)
C9 0.0164(7) 0.0146(7) 0.0137(8) -0.0006(6) 0.0054(6) -0.0011(5)
C10 0.0154(6) 0.0147(7) 0.0165(8) -0.0001(6) 0.0046(6) -0.0012(5)
N11 0.0175(6) 0.0171(6) 0.0182(7) 0.0019(5) 0.0079(5) 0.0014(5)
C12 0.0145(7) 0.0223(8) 0.0156(8) 0.0020(6) 0.0060(6) 0.0017(5)
C13 0.0167(7) 0.0227(8) 0.0178(8) 0.0017(6) 0.0062(6) 0.0013(6)
C14 0.0168(7) 0.0279(8) 0.0249(9) 0.0081(7) 0.0076(7) 0.0007(6)
C15 0.0211(8) 0.0388(10) 0.0253(10) 0.0081(8) 0.0137(7) 0.0019(7)
C16 0.0328(10) 0.0342(9) 0.0290(11) -0.0003(8) 0.0209(9) 0.0060(7)
C17 0.0281(9) 0.0232(8) 0.0285(10) 0.0006(7) 0.0165(7) 0.0014(7)
C18 0.0160(7) 0.0140(7) 0.0142(8) -0.0006(5) 0.0067(6) -0.0015(5)
N19 0.0164(6) 0.0169(6) 0.0146(7) 0.0010(5) 0.0068(5) 0.0010(5)
C20 0.0146(6) 0.0160(7) 0.0165(8) 0.0010(6) 0.0078(6) -0.0014(6)
C21 0.0158(7) 0.0168(7) 0.0168(8) 0.0020(6) 0.0064(6) -0.0003(5)
N22 0.0195(6) 0.0158(6) 0.0124(7) 0.0018(5) 0.0071(5) 0.0016(5)
C23 0.0227(8) 0.0212(7) 0.0213(9) -0.0014(6) 0.0112(6) 0.0023(6)
C24 0.0211(8) 0.0189(8) 0.0312(10) -0.0002(7) 0.0107(7) 0.0049(6)
C25 0.0177(7) 0.0190(8) 0.0270(9) 0.0077(7) 0.0066(7) 0.0025(6)
C26 0.0168(7) 0.0222(7) 0.0173(8) 0.0058(6) 0.0068(6) 0.0001(6)

loop_
_atom_type_symbol
_atom_type_description
_atom_type_scat_dispersion_real
_atom_type_scat_dispersion_imag
_atom_type_scat_source
C C 0.0181 0.0091 'International Tables Vol C Tables 4.2.6.8 and 6.1.1.4'
H H 0.0000 0.0000 'International Tables Vol C Tables 4.2.6.8 and 6.1.1.4'
N N 0.0311 0.0180 'International Tables Vol C Tables 4.2.6.8 and 6.1.1.4'

loop_
_geom_angle_atom_site_label_1
_geom_angle_atom_site_label_2
_geom_angle_atom_site_label_3
_geom_angle
C2 C1 H1 120.7
C2 C1 C6 118.51(16)
C6 C1 H1 120.7
C1 C2 H2 119.6
C3 C2 C1 120.75(16)
C3 C2 H2 119.6
C2 C3 H3 120.1
C2 C3 C4 119.73(17)
C4 C3 H3 120.1
C3 C4 H4 119.6
C3 C4 C5 120.72(18)
C5 C4 H4 119.6
C4 C5 H5 120.7
C6 C5 C4 118.60(16)
C6 C5 H5 120.7
C1 C6 N7 119.37(15)
C5 C6 C1 121.68(16)
C5 C6 N7 118.92(14)
N8 N7 C6 122.05(13)
N8 N7 N11 115.54(12)
N11 N7 C6 122.28(12)
N7 N8 C9 103.70(13)
N8 C9 C10 109.04(13)
N8 C9 C18 118.68(14)
C10 C9 C18 132.26(14)
C9 C10 C12 132.22(14)
N11 C10 C9 107.36(14)
N11 C10 C12 120.10(14)
N7 N11 C10 104.34(13)
C13 C12 C10 120.43(15)
C17 C12 C10 120.09(15)
C17 C12 C13 119.25(15)
C12 C13 H13 119.8
C14 C13 C12 120.39(16)
C14 C13 H13 119.8
C13 C14 H14 120.0
C13 C14 C15 119.95(16)
C15 C14 H14 120.0
C14 C15 H15 120.0
C16 C15 C14 120.01(17)
C16 C15 H15 120.0
C15 C16 H16 119.9
C15 C16 C17 120.24(17)
C17 C16 H16 119.9
C12 C17 C16 120.12(16)
C12 C17 H17 119.9
C16 C17 H17 119.9
N19 C18 C9 125.42(14)
N19 C18 N22 113.72(13)
N22 C18 C9 120.81(14)
C18 N19 C20 104.35(13)
N19 C20 C21 109.77(13)
N19 C20 C26 130.05(15)
C21 C20 C26 120.16(14)
N22 C21 C20 105.62(14)
N22 C21 C23 131.74(16)
C23 C21 C20 122.64(14)
C18 N22 C21 106.53(13)
C18 N22 H22 127.3(15)
C21 N22 H22 126.0(15)
C21 C23 H23 121.7
C24 C23 C21 116.51(17)
C24 C23 H23 121.7
C23 C24 H24 119.3
C23 C24 C25 121.41(16)
C25 C24 H24 119.3
C24 C25 H25 119.0
C26 C25 C24 121.99(15)
C26 C25 H25 119.0
C20 C26 H26 121.4
C25 C26 C20 117.23(16)
C25 C26 H26 121.4

loop_
_geom_bond_atom_site_label_1
_geom_bond_atom_site_label_2
_geom_bond_distance
C1 H1 0.9500
C1 C2 1.388(2)
C1 C6 1.390(2)
C2 H2 0.9500
C2 C3 1.384(3)
C3 H3 0.9500
C3 C4 1.386(3)
C4 H4 0.9500
C4 C5 1.388(2)
C5 H5 0.9500
C5 C6 1.387(2)
C6 N7 1.430(2)
N7 N8 1.3289(18)
N7 N11 1.3361(19)
N8 C9 1.337(2)
C9 C10 1.418(2)
C9 C18 1.462(2)
C10 N11 1.342(2)
C10 C12 1.472(2)
C12 C13 1.400(2)
C12 C17 1.393(2)
C13 H13 0.9500
C13 C14 1.387(2)
C14 H14 0.9500
C14 C15 1.390(3)
C15 H15 0.9500
C15 C16 1.386(3)
C16 H16 0.9500
C16 C17 1.393(3)
C17 H17 0.9500
C18 N19 1.321(2)
C18 N22 1.359(2)
N19 C20 1.3923(19)
C20 C21 1.402(2)
C20 C26 1.402(2)
C21 N22 1.379(2)
C21 C23 1.393(2)
N22 H22 0.89(3)
C23 H23 0.9500
C23 C24 1.387(2)
C24 H24 0.9500
C24 C25 1.403(3)
C25 H25 0.9500
C25 C26 1.383(2)
C26 H26 0.9500

loop_
_geom_torsion_atom_site_label_1
_geom_torsion_atom_site_label_2
_geom_torsion_atom_site_label_3
_geom_torsion_atom_site_label_4
_geom_torsion
C1 C2 C3 C4 0.1(3)
C1 C6 N7 N8 172.14(14)
C1 C6 N7 N11 -12.2(2)
C2 C1 C6 C5 -0.9(2)
C2 C1 C6 N7 177.33(14)
C2 C3 C4 C5 -0.8(3)
C3 C4 C5 C6 0.7(3)
C4 C5 C6 C1 0.2(3)
C4 C5 C6 N7 -178.06(16)
C5 C6 N7 N8 -9.5(2)
C5 C6 N7 N11 166.14(15)
C6 C1 C2 C3 0.8(2)
C6 N7 N8 C9 176.22(13)
C6 N7 N11 C10 -175.37(14)
N7 N8 C9 C10 -0.96(16)
N7 N8 C9 C18 177.74(13)
N8 N7 N11 C10 0.57(17)
N8 C9 C10 N11 1.35(18)
N8 C9 C10 C12 -171.89(16)
N8 C9 C18 N19 -149.89(15)
N8 C9 C18 N22 27.4(2)
C9 C10 N11 N7 -1.11(16)
C9 C10 C12 C13 31.2(3)
C9 C10 C12 C17 -154.25(17)
C9 C18 N19 C20 177.20(14)
C9 C18 N22 C21 -177.92(13)
C10 C9 C18 N19 28.4(3)
C10 C9 C18 N22 -154.28(16)
C10 C12 C13 C14 173.19(15)
C10 C12 C17 C16 -174.17(17)
N11 N7 N8 C9 0.27(17)
N11 C10 C12 C13 -141.35(16)
N11 C10 C12 C17 33.2(2)
C12 C10 N11 N7 173.11(13)
C12 C13 C14 C15 1.0(3)
C13 C12 C17 C16 0.4(3)
C13 C14 C15 C16 0.5(3)
C14 C15 C16 C17 -1.4(3)
C15 C16 C17 C12 1.0(3)
C17 C12 C13 C14 -1.4(2)
C18 C9 C10 N11 -177.11(15)
C18 C9 C10 C12 9.6(3)
C18 N19 C20 C21 0.74(16)
C18 N19 C20 C26 -177.67(16)
N19 C18 N22 C21 -0.35(17)
N19 C20 C21 N22 -0.95(16)
N19 C20 C21 C23 178.90(14)
N19 C20 C26 C25 -179.15(15)
C20 C21 N22 C18 0.77(16)
C20 C21 C23 C24 0.8(2)
C21 C20 C26 C25 2.6(2)
C21 C23 C24 C25 0.7(2)
N22 C18 N19 C20 -0.24(16)
N22 C21 C23 C24 -179.40(16)
C23 C21 N22 C18 -179.07(16)
C23 C24 C25 C26 -0.5(3)
C24 C25 C26 C20 -1.1(2)
C26 C20 C21 N22 177.64(13)
C26 C20 C21 C23 -2.5(2)
